data_1539339
loop_
_publ_author_name
'Wolf, R.'
'Hoppe, R.'

_publ_section_title
;
 Ein neues Oxouranat (VI): K2 Li4 (U O6). Mit einer Bemerkung ueber Rb2
 Li4 (U O6) und Cs2 Li4 (U O6)
;
_journal_name_full 'Zeitschrift fuer Anorganische und Allgemeine Chemie'
_journal_page_first 34
_journal_page_last 42
_journal_volume 554
_journal_year 1987
_chemical_formula_sum 'K2 Li4 O6 U'
_chemical_name_systematic 'K2 Li4 (U O6)'
_space_group_IT_number 164
_symmetry_space_group_name_Hall '-P 3 2"'
_symmetry_space_group_name_H-M 'P -3 m 1'
_cell_angle_alpha 90
_cell_angle_beta 90
_cell_angle_gamma 120
_cell_formula_units_Z 1
_cell_length_a 6.1927
_cell_length_b 6.1927
_cell_length_c 5.3376
_cell_volume 177.271
_citation_journal_id_ASTM ZAACAB
_cod_data_source_file Wolf_ZAACAB_1987_1853.cif
_cod_data_source_block K2Li4O6U1
_cod_original_cell_volume 177.2706
_cod_original_formula_sum 'K2 Li4 O6 U1'
_cod_database_code 1539339

loop_
_symmetry_equiv_pos_as_xyz
x,y,z
-y,x-y,z
-x+y,-x,z
y,x,-z
-x,-x+y,-z
x-y,-y,-z
-x,-y,-z
y,-x+y,-z
x-y,x,-z
-y,-x,z
x,x-y,z
-x+y,y,z

loop_
_atom_site_label
_atom_site_type_symbol
_atom_site_fract_x
_atom_site_fract_y
_atom_site_fract_z
_atom_site_occupancy
_atom_site_U_iso_or_equiv
U1 U+6 0 0 0 1 0.0
Li1 Li+1 0.5 0.5 0 1 0.0
O1 O-2 0.1592 0.8408 0.2164 1 0.0
K1 K+1 0.3333 0.6667 0.6259 1 0.0
Li2 Li+1 0 0 0.5 1 0.0
